data_4033230
loop_
_publ_author_name
'Liu, Lu'
'Xu, Guan-Ling'
'Ma, Xiao-Xia'
'Khan, Afsar'
'Tan, Wen-Hong'
'Yang, Zhu-Ya'
'Zhou, Zhi-Hong'

_publ_section_title
;
 Sweritranslactones A-C: Unusual Skeleton Secoiridoid Dimers via
 [4&#x00A0;+ 2] Cycloaddition from Swertiamarin.
;
_journal_issue 24
_journal_name_full 'The Journal of organic chemistry'
_journal_page_first 13263
_journal_page_last 13267
_journal_paper_doi 10.1021/acs.joc.7b02383
_journal_volume 82
_journal_year 2017
_chemical_formula_moiety 'C19 H20 O7'
_chemical_formula_sum 'C19 H20 O7'
_chemical_formula_weight 360.35
_chemical_name_systematic
; 
 ? 
;
_space_group_IT_number 7
_symmetry_cell_setting monoclinic
_symmetry_space_group_name_Hall 'P -2yac'
_symmetry_space_group_name_H-M 'P 1 n 1'
_atom_sites_solution_hydrogens geom
_atom_sites_solution_primary direct
_atom_sites_solution_secondary difmap
_audit_creation_method SHELXL-97
_cell_angle_alpha 90.00
_cell_angle_beta 101.937(2)
_cell_angle_gamma 90.00
_cell_formula_units_Z 2
_cell_length_a 7.2447(10)
_cell_length_b 13.8888(18)
_cell_length_c 8.0725(11)
_cell_measurement_reflns_used 6481
_cell_measurement_temperature 100(2)
_cell_measurement_theta_max 30.02
_cell_measurement_theta_min 2.93
_cell_volume 794.69(19)
_computing_cell_refinement 'Bruker SAINT'
_computing_data_collection 'Bruker APEX2'
_computing_data_reduction 'Bruker SAINT'
_computing_molecular_graphics 'Bruker SHELXTL'
_computing_publication_material 'Bruker SHELXTL'
_computing_structure_refinement 'SHELXL-97 (Sheldrick, 2008)'
_computing_structure_solution 'SHELXS-97 (Sheldrick, 2008)'
_diffrn_ambient_temperature 100(2)
_diffrn_measured_fraction_theta_full 0.955
_diffrn_measured_fraction_theta_max 0.955
_diffrn_measurement_device_type 'Bruker APEX-II CCD'
_diffrn_measurement_method '\f and \w scans'
_diffrn_radiation_monochromator graphite
_diffrn_radiation_source 'fine-focus sealed tube'
_diffrn_radiation_type MoK\a
_diffrn_radiation_wavelength 0.71073
_diffrn_reflns_av_R_equivalents 0.0194
_diffrn_reflns_av_sigmaI/netI 0.0277
_diffrn_reflns_limit_h_max 10
_diffrn_reflns_limit_h_min -10
_diffrn_reflns_limit_k_max 19
_diffrn_reflns_limit_k_min -19
_diffrn_reflns_limit_l_max 11
_diffrn_reflns_limit_l_min -11
_diffrn_reflns_number 8118
_diffrn_reflns_theta_full 30.02
_diffrn_reflns_theta_max 30.02
_diffrn_reflns_theta_min 1.47
_exptl_absorpt_coefficient_mu 0.115
_exptl_absorpt_correction_T_max 0.9965
_exptl_absorpt_correction_T_min 0.8943
_exptl_absorpt_correction_type multi-scan
_exptl_absorpt_process_details sadabs
_exptl_crystal_colour colourless
_exptl_crystal_density_diffrn 1.506
_exptl_crystal_density_method 'not measured'
_exptl_crystal_description prism
_exptl_crystal_F_000 380
_exptl_crystal_size_max 0.99
_exptl_crystal_size_mid 0.70
_exptl_crystal_size_min 0.03
_refine_diff_density_max 0.290
_refine_diff_density_min -0.231
_refine_diff_density_rms 0.045
_refine_ls_abs_structure_details 'Flack H D (1983), Acta Cryst. A39, 876-881'
_refine_ls_abs_structure_Flack 0.2(5)
_refine_ls_extinction_method none
_refine_ls_goodness_of_fit_ref 1.076
_refine_ls_hydrogen_treatment constr
_refine_ls_matrix_type full
_refine_ls_number_parameters 236
_refine_ls_number_reflns 4053
_refine_ls_number_restraints 2
_refine_ls_restrained_S_all 1.075
_refine_ls_R_factor_all 0.0304
_refine_ls_R_factor_gt 0.0293
_refine_ls_shift/su_max 0.001
_refine_ls_shift/su_mean 0.000
_refine_ls_structure_factor_coef Fsqd
_refine_ls_weighting_details 'calc w=1/[\s^2^(Fo^2^)+(0.0474P)^2^+0.1181P] where P=(Fo^2^+2Fc^2^)/3'
_refine_ls_weighting_scheme calc
_refine_ls_wR_factor_gt 0.0783
_refine_ls_wR_factor_ref 0.0794
_reflns_number_gt 3952
_reflns_number_total 4053
_reflns_threshold_expression >2sigma(I)
_cod_data_source_file jo7b02383_si_002.cif
_cod_data_source_block mo_swy18_2_0m
_cod_depositor_comments
;
The following automatic conversions were performed:

'_symmetry_cell_setting' value 'Monoclinic' changed to 'monoclinic'
according to
/home/data/users/saulius/crontab/automatic-downloads/rss-feeds/ACS/lib/dictionaries/cif_core.dic
dictionary named 'cif_core.dic' version 2.4.2 from 2011-04-26.

Automatic conversion script
Id: cif_fix_values 4973 2017-02-22 13:04:09Z antanas 

 Adding full bibliography for 4033228--4033230.cif.
;
_cod_original_sg_symbol_H-M 'P n'
_cod_database_code 4033230

loop_
_symmetry_equiv_pos_as_xyz
'x, y, z'
'x+1/2, -y, z+1/2'

loop_
_atom_site_label
_atom_site_type_symbol
_atom_site_fract_x
_atom_site_fract_y
_atom_site_fract_z
_atom_site_U_iso_or_equiv
_atom_site_adp_type
_atom_site_occupancy
_atom_site_symmetry_multiplicity
_atom_site_calc_flag
_atom_site_refinement_flags
O2 O 0.56615(14) 0.53244(7) -0.05608(14) 0.0231(2) Uani 1 1 d .
O17 O 0.73771(15) 1.02605(6) 0.63826(12) 0.01911(19) Uani 1 1 d .
O10 O 0.82038(12) 0.78315(6) 0.15039(10) 0.01231(17) Uani 1 1 d .
O1 O 0.84602(17) 0.46769(7) -0.03388(15) 0.0282(2) Uani 1 1 d .
O18 O 0.72258(15) 0.93661(7) 0.86093(13) 0.0229(2) Uani 1 1 d .
O20 O 1.14143(13) 0.76368(6) 0.74118(11) 0.01593(17) Uani 1 1 d .
C1 C 0.7535(2) 0.53284(8) 0.00732(17) 0.0178(2) Uani 1 1 d .
C6 C 0.83316(17) 0.61452(8) 0.11417(14) 0.0127(2) Uani 1 1 d .
C5 C 0.71432(17) 0.69512(8) 0.16132(14) 0.01127(19) Uani 1 1 d .
C11 C 0.67703(17) 0.68659(8) 0.34091(14) 0.0123(2) Uani 1 1 d .
H11A H 0.5950 0.7403 0.3618 0.015 Uiso 1 1 calc R
H11B H 0.6098 0.6255 0.3513 0.015 Uiso 1 1 calc R
C12 C 0.86048(17) 0.68893(8) 0.47332(14) 0.0116(2) Uani 1 1 d .
H12 H 0.9337 0.6296 0.4589 0.014 Uiso 1 1 calc R
C13 C 0.98129(16) 0.77790(8) 0.44402(14) 0.01039(19) Uani 1 1 d .
C14 C 0.88945(16) 0.86830(8) 0.49336(14) 0.0112(2) Uani 1 1 d .
C15 C 0.82024(18) 0.95360(8) 0.38361(15) 0.0142(2) Uani 1 1 d .
H15A H 0.6886 0.9428 0.3227 0.017 Uiso 1 1 calc R
H15B H 0.8997 0.9632 0.2989 0.017 Uiso 1 1 calc R
C16 C 0.83049(19) 1.04134(8) 0.49629(15) 0.0167(2) Uani 1 1 d .
H16A H 0.9645 1.0580 0.5405 0.020 Uiso 1 1 calc R
H16B H 0.7703 1.0965 0.4281 0.020 Uiso 1 1 calc R
C7 C 1.02081(18) 0.62476(8) 0.14734(15) 0.0149(2) Uani 1 1 d .
H7 H 1.0936 0.5734 0.1165 0.018 Uiso 1 1 calc R
O8 O 1.11377(12) 0.70229(6) 0.22109(11) 0.01523(17) Uani 1 1 d .
C9 C 0.99711(16) 0.78196(8) 0.25873(14) 0.0122(2) Uani 1 1 d .
H9 H 1.0628 0.8433 0.2413 0.015 Uiso 1 1 calc R
C3 C 0.44458(19) 0.60321(10) -0.00063(17) 0.0202(2) Uani 1 1 d .
H3A H 0.4123 0.5809 0.1064 0.024 Uiso 1 1 calc R
H3B H 0.3258 0.6081 -0.0866 0.024 Uiso 1 1 calc R
C4 C 0.53375(18) 0.70192(9) 0.02719(16) 0.0161(2) Uani 1 1 d .
H4A H 0.4452 0.7474 0.0645 0.019 Uiso 1 1 calc R
H4B H 0.5623 0.7262 -0.0800 0.019 Uiso 1 1 calc R
C21 C 0.83218(19) 0.69105(8) 0.65850(14) 0.0151(2) Uani 1 1 d .
H21A H 0.6967 0.6987 0.6600 0.018 Uiso 1 1 calc R
H21B H 0.8771 0.6300 0.7164 0.018 Uiso 1 1 calc R
C20 C 0.94529(18) 0.77633(8) 0.74955(15) 0.0137(2) Uani 1 1 d .
H20 H 0.9311 0.7799 0.8700 0.016 Uiso 1 1 calc R
C19 C 0.87362(17) 0.86709(8) 0.65615(14) 0.0125(2) Uani 1 1 d .
C18 C 0.77657(18) 0.94392(8) 0.72974(16) 0.0152(2) Uani 1 1 d .
C22 C 1.17358(17) 0.76610(8) 0.56934(14) 0.0135(2) Uani 1 1 d .
H22 H 1.2296 0.7031 0.5457 0.016 Uiso 1 1 calc R
C23 C 1.31584(18) 0.84508(9) 0.55807(17) 0.0182(2) Uani 1 1 d .
H23A H 1.2588 0.9080 0.5698 0.027 Uiso 1 1 calc R
H23B H 1.3529 0.8415 0.4482 0.027 Uiso 1 1 calc R
H23C H 1.4274 0.8366 0.6490 0.027 Uiso 1 1 calc R

loop_
_atom_site_aniso_label
_atom_site_aniso_U_11
_atom_site_aniso_U_22
_atom_site_aniso_U_33
_atom_site_aniso_U_23
_atom_site_aniso_U_13
_atom_site_aniso_U_12
O2 0.0196(5) 0.0203(4) 0.0292(5) -0.0101(4) 0.0047(4) -0.0051(3)
O17 0.0236(5) 0.0153(4) 0.0199(4) 0.0001(3) 0.0078(3) 0.0069(3)
O10 0.0146(4) 0.0113(3) 0.0110(4) 0.0018(3) 0.0027(3) -0.0013(3)
O1 0.0295(6) 0.0179(4) 0.0391(6) -0.0123(4) 0.0114(5) -0.0009(4)
O18 0.0295(5) 0.0239(4) 0.0189(4) -0.0014(4) 0.0133(4) 0.0041(4)
O20 0.0167(4) 0.0201(4) 0.0100(3) 0.0006(3) 0.0004(3) 0.0038(3)
C1 0.0212(6) 0.0143(5) 0.0190(5) -0.0031(4) 0.0065(4) -0.0038(4)
C6 0.0157(5) 0.0114(4) 0.0120(4) -0.0007(4) 0.0053(4) 0.0003(4)
C5 0.0121(5) 0.0104(4) 0.0117(5) -0.0002(4) 0.0033(4) -0.0011(4)
C11 0.0111(5) 0.0141(5) 0.0127(5) -0.0007(4) 0.0046(4) -0.0012(4)
C12 0.0152(5) 0.0102(4) 0.0102(4) 0.0009(3) 0.0047(4) -0.0008(4)
C13 0.0112(5) 0.0113(5) 0.0089(4) 0.0005(3) 0.0026(4) -0.0001(3)
C14 0.0106(5) 0.0101(4) 0.0126(5) -0.0002(4) 0.0017(4) 0.0000(3)
C15 0.0187(6) 0.0117(5) 0.0117(5) 0.0015(4) 0.0015(4) 0.0020(4)
C16 0.0229(6) 0.0124(5) 0.0145(5) 0.0009(4) 0.0036(4) 0.0018(4)
C7 0.0174(6) 0.0146(5) 0.0141(5) -0.0020(4) 0.0065(4) 0.0016(4)
O8 0.0114(4) 0.0190(4) 0.0169(4) -0.0049(3) 0.0065(3) -0.0009(3)
C9 0.0142(5) 0.0123(5) 0.0110(5) -0.0008(4) 0.0047(4) -0.0014(4)
C3 0.0145(6) 0.0225(6) 0.0225(6) -0.0043(5) 0.0009(5) -0.0028(5)
C4 0.0139(6) 0.0184(5) 0.0145(5) -0.0002(4) -0.0003(4) 0.0006(4)
C21 0.0217(6) 0.0139(5) 0.0108(5) 0.0019(4) 0.0060(4) -0.0013(4)
C20 0.0179(6) 0.0143(5) 0.0092(4) 0.0012(4) 0.0034(4) 0.0023(4)
C19 0.0130(5) 0.0110(5) 0.0134(5) -0.0005(4) 0.0029(4) 0.0011(4)
C18 0.0154(5) 0.0148(5) 0.0156(5) -0.0022(4) 0.0038(4) 0.0008(4)
C22 0.0136(5) 0.0147(5) 0.0118(5) -0.0014(4) 0.0017(4) 0.0016(4)
C23 0.0132(5) 0.0217(5) 0.0191(5) -0.0032(4) 0.0021(4) -0.0014(4)

loop_
_atom_type_symbol
_atom_type_description
_atom_type_scat_dispersion_real
_atom_type_scat_dispersion_imag
_atom_type_scat_source
C C 0.0033 0.0016 'International Tables Vol C Tables 4.2.6.8 and 6.1.1.4'
H H 0.0000 0.0000 'International Tables Vol C Tables 4.2.6.8 and 6.1.1.4'
O O 0.0106 0.0060 'International Tables Vol C Tables 4.2.6.8 and 6.1.1.4'

loop_
_geom_angle_atom_site_label_1
_geom_angle_atom_site_label_2
_geom_angle_atom_site_label_3
_geom_angle
C1 O2 C3 120.52(10)
C18 O17 C16 118.21(9)
C9 O10 C5 112.32(8)
C20 O20 C22 113.23(8)
O1 C1 O2 117.59(11)
O1 C1 C6 124.38(12)
O2 C1 C6 117.95(11)
C7 C6 C1 117.34(11)
C7 C6 C5 118.70(10)
C1 C6 C5 123.08(11)
O10 C5 C6 105.78(9)
O10 C5 C4 106.98(9)
C6 C5 C4 108.59(9)
O10 C5 C11 108.69(8)
C6 C5 C11 113.75(9)
C4 C5 C11 112.62(10)
C12 C11 C5 111.28(9)
C12 C11 H11A 109.4
C5 C11 H11A 109.4
C12 C11 H11B 109.4
C5 C11 H11B 109.4
H11A C11 H11B 108.0
C11 C12 C21 113.99(10)
C11 C12 C13 110.23(9)
C21 C12 C13 108.74(9)
C11 C12 H12 107.9
C21 C12 H12 107.9
C13 C12 H12 107.9
C14 C13 C9 110.74(9)
C14 C13 C22 107.48(9)
C9 C13 C22 113.83(9)
C14 C13 C12 109.05(9)
C9 C13 C12 109.66(9)
C22 C13 C12 105.88(9)
C19 C14 C15 120.10(10)
C19 C14 C13 112.25(9)
C15 C14 C13 127.65(10)
C14 C15 C16 108.16(9)
C14 C15 H15A 110.1
C16 C15 H15A 110.1
C14 C15 H15B 110.1
C16 C15 H15B 110.1
H15A C15 H15B 108.4
O17 C16 C15 112.43(10)
O17 C16 H16A 109.1
C15 C16 H16A 109.1
O17 C16 H16B 109.1
C15 C16 H16B 109.1
H16A C16 H16B 107.9
C6 C7 O8 124.74(11)
C6 C7 H7 117.6
O8 C7 H7 117.6
C7 O8 C9 116.15(9)
O10 C9 O8 111.97(9)
O10 C9 C13 111.75(9)
O8 C9 C13 109.87(9)
O10 C9 H9 107.7
O8 C9 H9 107.7
C13 C9 H9 107.7
O2 C3 C4 113.08(11)
O2 C3 H3A 109.0
C4 C3 H3A 109.0
O2 C3 H3B 109.0
C4 C3 H3B 109.0
H3A C3 H3B 107.8
C3 C4 C5 109.15(10)
C3 C4 H4A 109.9
C5 C4 H4A 109.9
C3 C4 H4B 109.9
C5 C4 H4B 109.9
H4A C4 H4B 108.3
C20 C21 C12 108.17(9)
C20 C21 H21A 110.1
C12 C21 H21A 110.1
C20 C21 H21B 110.1
C12 C21 H21B 110.1
H21A C21 H21B 108.4
O20 C20 C19 108.58(10)
O20 C20 C21 108.39(9)
C19 C20 C21 108.13(10)
O20 C20 H20 110.6
C19 C20 H20 110.6
C21 C20 H20 110.6
C14 C19 C18 122.11(10)
C14 C19 C20 114.23(10)
C18 C19 C20 123.37(10)
O18 C18 O17 118.69(11)
O18 C18 C19 124.25(11)
O17 C18 C19 116.96(10)
O20 C22 C23 108.55(9)
O20 C22 C13 108.97(9)
C23 C22 C13 114.39(10)
O20 C22 H22 108.3
C23 C22 H22 108.3
C13 C22 H22 108.3
C22 C23 H23A 109.5
C22 C23 H23B 109.5
H23A C23 H23B 109.5
C22 C23 H23C 109.5
H23A C23 H23C 109.5
H23B C23 H23C 109.5

loop_
_geom_bond_atom_site_label_1
_geom_bond_atom_site_label_2
_geom_bond_distance
O2 C1 1.3477(17)
O2 C3 1.4509(16)
O17 C18 1.3564(15)
O17 C16 1.4591(16)
O10 C9 1.3933(14)
O10 C5 1.4564(13)
O1 C1 1.2129(16)
O18 C18 1.2067(16)
O20 C20 1.4472(15)
O20 C22 1.4537(14)
C1 C6 1.4692(16)
C6 C7 1.3377(18)
C6 C5 1.5081(16)
C5 C4 1.5188(16)
C5 C11 1.5333(16)
C11 C12 1.5239(16)
C11 H11A 0.9900
C11 H11B 0.9900
C12 C21 1.5506(15)
C12 C13 1.5603(16)
C12 H12 1.0000
C13 C14 1.5124(15)
C13 C9 1.5246(15)
C13 C22 1.5517(16)
C14 C19 1.3426(15)
C14 C15 1.5021(15)
C15 C16 1.5133(16)
C15 H15A 0.9900
C15 H15B 0.9900
C16 H16A 0.9900
C16 H16B 0.9900
C7 O8 1.3423(15)
C7 H7 0.9500
O8 C9 1.4620(14)
C9 H9 1.0000
C3 C4 1.5124(18)
C3 H3A 0.9900
C3 H3B 0.9900
C4 H4A 0.9900
C4 H4B 0.9900
C21 C20 1.5380(17)
C21 H21A 0.9900
C21 H21B 0.9900
C20 C19 1.5049(16)
C20 H20 1.0000
C19 C18 1.4693(15)
C22 C23 1.5207(17)
C22 H22 1.0000
C23 H23A 0.9800
C23 H23B 0.9800
C23 H23C 0.9800

loop_
_geom_torsion_atom_site_label_1
_geom_torsion_atom_site_label_2
_geom_torsion_atom_site_label_3
_geom_torsion_atom_site_label_4
_geom_torsion
C3 O2 C1 O1 174.52(12)
C3 O2 C1 C6 -8.62(17)
O1 C1 C6 C7 10.12(19)
O2 C1 C6 C7 -166.50(12)
O1 C1 C6 C5 179.19(13)
O2 C1 C6 C5 2.57(17)
C9 O10 C5 C6 -59.48(11)
C9 O10 C5 C4 -175.11(9)
C9 O10 C5 C11 63.03(11)
C7 C6 C5 O10 29.50(13)
C1 C6 C5 O10 -139.43(10)
C7 C6 C5 C4 144.03(11)
C1 C6 C5 C4 -24.90(15)
C7 C6 C5 C11 -89.72(13)
C1 C6 C5 C11 101.35(12)
O10 C5 C11 C12 -56.58(11)
C6 C5 C11 C12 60.97(12)
C4 C5 C11 C12 -174.93(9)
C5 C11 C12 C21 174.12(8)
C5 C11 C12 C13 51.52(12)
C11 C12 C13 C14 71.75(11)
C21 C12 C13 C14 -53.88(12)
C11 C12 C13 C9 -49.66(12)
C21 C12 C13 C9 -175.29(10)
C11 C12 C13 C22 -172.87(9)
C21 C12 C13 C22 61.51(11)
C9 C13 C14 C19 -179.91(10)
C22 C13 C14 C19 -55.01(12)
C12 C13 C14 C19 59.35(12)
C9 C13 C14 C15 -0.25(16)
C22 C13 C14 C15 124.65(12)
C12 C13 C14 C15 -120.99(12)
C19 C14 C15 C16 27.21(15)
C13 C14 C15 C16 -152.42(11)
C18 O17 C16 C15 47.39(15)
C14 C15 C16 O17 -51.62(13)
C1 C6 C7 O8 169.79(11)
C5 C6 C7 O8 0.23(18)
C6 C7 O8 C9 -3.13(17)
C5 O10 C9 O8 59.91(11)
C5 O10 C9 C13 -63.83(11)
C7 O8 C9 O10 -26.42(13)
C7 O8 C9 C13 98.38(11)
C14 C13 C9 O10 -64.58(12)
C22 C13 C9 O10 174.20(9)
C12 C13 C9 O10 55.81(12)
C14 C13 C9 O8 170.50(9)
C22 C13 C9 O8 49.27(12)
C12 C13 C9 O8 -69.12(11)
C1 O2 C3 C4 37.96(17)
O2 C3 C4 C5 -59.66(14)
O10 C5 C4 C3 164.52(10)
C6 C5 C4 C3 50.78(13)
C11 C5 C4 C3 -76.12(12)
C11 C12 C21 C20 -127.30(11)
C13 C12 C21 C20 -3.89(13)
C22 O20 C20 C19 -53.65(12)
C22 O20 C20 C21 63.58(11)
C12 C21 C20 O20 -58.39(12)
C12 C21 C20 C19 59.13(13)
C15 C14 C19 C18 4.83(17)
C13 C14 C19 C18 -175.48(10)
C15 C14 C19 C20 178.85(11)
C13 C14 C19 C20 -1.46(14)
O20 C20 C19 C14 57.97(13)
C21 C20 C19 C14 -59.43(14)
O20 C20 C19 C18 -128.10(11)
C21 C20 C19 C18 114.50(12)
C16 O17 C18 O18 169.55(11)
C16 O17 C18 C19 -13.78(16)
C14 C19 C18 O18 163.03(12)
C20 C19 C18 O18 -10.43(19)
C14 C19 C18 O17 -13.43(17)
C20 C19 C18 O17 173.11(11)
C20 O20 C22 C23 122.95(10)
C20 O20 C22 C13 -2.21(12)
C14 C13 C22 O20 56.65(11)
C9 C13 C22 O20 179.67(9)
C12 C13 C22 O20 -59.80(11)
C14 C13 C22 C23 -65.03(12)
C9 C13 C22 C23 57.99(13)
C12 C13 C22 C23 178.52(9)
